data_4126633
loop_
_publ_author_name
'Jie, Kecheng'
'Zhou, Yujuan'
'Li, Errui'
'Li, Zhengtao'
'Zhao, Run'
'Huang, Feihe'

_publ_section_title
;
 Reversible Iodine Capture by Non-Porous Pillar[6]arene Crystals.
;
_journal_name_full 'Journal of the American Chemical Society'
_journal_paper_doi 10.1021/jacs.7b09850
_journal_year 2017
_chemical_formula_moiety 'I2, C66 H84 O12'
_chemical_formula_sum 'C66 H84 I2 O12'
_chemical_formula_weight 1323.13
_space_group_crystal_system triclinic
_space_group_IT_number 2
_space_group_name_Hall '-P 1'
_space_group_name_H-M_alt 'P -1'
_symmetry_space_group_name_Hall '-P 1'
_symmetry_space_group_name_H-M 'P -1'
_atom_sites_solution_hydrogens geom
_atom_sites_solution_primary dual
_audit_creation_date 2017-05-09
_audit_creation_method
;
Olex2 1.2-beta
(compiled 2017.03.28 svn.r3405 for OlexSys, GUI svn.r5335)
;
_cell_angle_alpha 106.470(2)
_cell_angle_beta 103.657(2)
_cell_angle_gamma 110.715(2)
_cell_formula_units_Z 1
_cell_length_a 10.4135(5)
_cell_length_b 13.1885(6)
_cell_length_c 13.7554(7)
_cell_measurement_reflns_used 9993
_cell_measurement_temperature 173
_cell_measurement_theta_max 66.63
_cell_measurement_theta_min 3.92
_cell_volume 1570.83(14)
_computing_cell_refinement 'SAINT V8.38A (?, 2016)'
_computing_data_reduction 'SAINT V8.38A (?, 2016)'
_computing_molecular_graphics 'Olex2 (Dolomanov et al., 2009)'
_computing_publication_material 'Olex2 (Dolomanov et al., 2009)'
_computing_structure_refinement 'ShelXL (Sheldrick, 2015)'
_computing_structure_solution 'ShelXT (Sheldrick, 2015)'
_diffrn_ambient_temperature 173.0
_diffrn_measured_fraction_theta_full 0.989
_diffrn_measured_fraction_theta_max 0.989
_diffrn_measurement_device_type 'Bruker APEX-II CCD'
_diffrn_measurement_method '\f and \w scans'
_diffrn_radiation_type CuK\a
_diffrn_radiation_wavelength 1.54178
_diffrn_reflns_av_R_equivalents 0.0254
_diffrn_reflns_av_unetI/netI 0.0261
_diffrn_reflns_Laue_measured_fraction_full 0.989
_diffrn_reflns_Laue_measured_fraction_max 0.989
_diffrn_reflns_limit_h_max 12
_diffrn_reflns_limit_h_min -12
_diffrn_reflns_limit_k_max 15
_diffrn_reflns_limit_k_min -15
_diffrn_reflns_limit_l_max 16
_diffrn_reflns_limit_l_min -16
_diffrn_reflns_number 16006
_diffrn_reflns_point_group_measured_fraction_full 0.989
_diffrn_reflns_point_group_measured_fraction_max 0.989
_diffrn_reflns_theta_full 66.625
_diffrn_reflns_theta_max 66.625
_diffrn_reflns_theta_min 3.614
_diffrn_standards_number 0
_exptl_absorpt_coefficient_mu 8.342
_exptl_absorpt_correction_T_max 0.3182
_exptl_absorpt_correction_T_min 0.1841
_exptl_absorpt_correction_type multi-scan
_exptl_absorpt_process_details
'SADABS-2016/2 (Bruker,2016/2) was used for absorption correction. wR2(int) was 0.0995 before and 0.0396 after correction. The Ratio of minimum to maximum transmission is 0.5786. The \l/2 correction factor is Not present.'
_exptl_crystal_colour colourless
_exptl_crystal_colour_primary colourless
_exptl_crystal_density_diffrn 1.399
_exptl_crystal_description block
_exptl_crystal_F_000 682
_refine_diff_density_max 0.970
_refine_diff_density_min -1.198
_refine_diff_density_rms 0.059
_refine_ls_extinction_method none
_refine_ls_goodness_of_fit_ref 1.070
_refine_ls_hydrogen_treatment constr
_refine_ls_matrix_type full
_refine_ls_number_parameters 367
_refine_ls_number_reflns 5496
_refine_ls_number_restraints 0
_refine_ls_restrained_S_all 1.070
_refine_ls_R_factor_all 0.0346
_refine_ls_R_factor_gt 0.0320
_refine_ls_shift/su_max 0.001
_refine_ls_shift/su_mean 0.000
_refine_ls_structure_factor_coef Fsqd
_refine_ls_weighting_details 'w=1/[\s^2^(Fo^2^)+(0.0220P)^2^+2.1442P] where P=(Fo^2^+2Fc^2^)/3'
_refine_ls_weighting_scheme calc
_refine_ls_wR_factor_gt 0.0763
_refine_ls_wR_factor_ref 0.0779
_reflns_Friedel_coverage 0.000
_reflns_number_gt 5164
_reflns_number_total 5496
_reflns_threshold_expression 'I > 2\s(I)'
_cod_data_source_file ja7b09850_si_002.cif
_cod_data_source_block 170503zd_pt_red_0m
_cod_original_cell_volume 1570.83(13)
_cod_database_code 4126633
_shelx_shelxl_version_number 2014/7
_shelx_space_group_comment
;
The symmetry employed for this shelxl refinement is uniquely defined
by the following loop, which should always be used as a source of
symmetry information in preference to the above space-group names.
They are only intended as comments.
;
_olex2_refinement_description
;
1. Fixed Uiso
 At 1.2 times of:
  All C(H) groups, All C(H,H) groups
 At 1.5 times of:
  All C(H,H,H) groups
2.a Secondary CH2 refined with riding coordinates:
 C5(H5A,H5B), C9(H9A,H9B), C12(H12A,H12B), C17(H17A,H17B), C20(H20A,H20B),
 C23(H23A,H23B), C28(H28A,H28B), C31(H31A,H31B), C32(H32A,H32B)
2.b Aromatic/amide H refined with riding coordinates:
 C3(H3), C8(H8), C14(H14), C19(H19), C25(H25), C30(H30)
2.c Idealised Me refined as rotating group:
 C6(H6A,H6B,H6C), C13(H13A,H13B,H13C), C18(H18A,H18B,H18C), C24(H24A,H24B,
 H24C), C29(H29A,H29B,H29C), C33(H33A,H33B,H33C)
;
_olex2_submission_special_instructions 'No special instructions were received'

loop_
_space_group_symop_operation_xyz
'x, y, z'
'-x, -y, -z'

loop_
_atom_site_label
_atom_site_type_symbol
_atom_site_fract_x
_atom_site_fract_y
_atom_site_fract_z
_atom_site_U_iso_or_equiv
_atom_site_adp_type
_atom_site_occupancy
_atom_site_site_symmetry_order
_atom_site_calc_flag
_atom_site_refinement_flags_posn
I1 I 0.50018(2) 0.39440(2) 0.48405(2) 0.05491(9) Uani 1 1 d .
O1 O 0.9897(2) 0.64454(15) 0.81443(15) 0.0320(4) Uani 1 1 d .
O2 O 0.9639(2) 0.24037(16) 0.87164(15) 0.0346(4) Uani 1 1 d .
O3 O 0.8750(2) 0.24331(18) 0.56681(16) 0.0386(5) Uani 1 1 d .
O4 O 0.26820(18) 0.06705(16) 0.38566(14) 0.0309(4) Uani 1 1 d .
O5 O 0.5855(2) 0.01571(16) 0.16662(15) 0.0336(4) Uani 1 1 d .
O6 O 0.5899(2) 0.41884(16) 0.11784(16) 0.0333(4) Uani 1 1 d .
C1 C 0.9805(3) 0.5413(2) 0.8242(2) 0.0257(5) Uani 1 1 d .
C2 C 1.1038(3) 0.5526(2) 0.90233(19) 0.0254(5) Uani 1 1 d .
C3 C 1.0984(3) 0.4521(2) 0.9187(2) 0.0267(5) Uani 1 1 d .
H3 H 1.1807 0.4585 0.9726 0.032 Uiso 1 1 calc R
C4 C 0.9754(3) 0.3424(2) 0.8580(2) 0.0268(5) Uani 1 1 d .
C5 C 1.0824(3) 0.2486(3) 0.9553(2) 0.0347(6) Uani 1 1 d .
H5A H 1.1002 0.3067 1.0270 0.042 Uiso 1 1 calc R
H5B H 1.1744 0.2746 0.9401 0.042 Uiso 1 1 calc R
C6 C 1.0384(4) 0.1274(3) 0.9564(3) 0.0478(8) Uani 1 1 d .
H6A H 1.0178 0.0702 0.8842 0.072 Uiso 1 1 calc GR
H6B H 0.9495 0.1039 0.9741 0.072 Uiso 1 1 calc GR
H6C H 1.1194 0.1291 1.0115 0.072 Uiso 1 1 calc GR
C7 C 0.8542(3) 0.3305(2) 0.7769(2) 0.0271(5) Uani 1 1 d .
C8 C 0.8574(3) 0.4309(2) 0.7625(2) 0.0282(5) Uani 1 1 d .
H8 H 0.7744 0.4246 0.7095 0.034 Uiso 1 1 calc R
C9 C 0.7241(3) 0.2085(2) 0.7076(2) 0.0315(6) Uani 1 1 d .
H9A H 0.7601 0.1483 0.7069 0.038 Uiso 1 1 calc R
H9B H 0.6509 0.1966 0.7431 0.038 Uiso 1 1 calc R
C10 C 0.6460(3) 0.1864(2) 0.5906(2) 0.0268(5) Uani 1 1 d .
C11 C 0.7240(3) 0.2048(2) 0.5220(2) 0.0288(5) Uani 1 1 d .
C12 C 0.9644(4) 0.3208(5) 0.5306(3) 0.0804(15) Uani 1 1 d .
H12A H 0.9333 0.3833 0.5297 0.096 Uiso 1 1 calc R
H12B H 0.9541 0.2764 0.4556 0.096 Uiso 1 1 calc R
C13 C 1.1228(4) 0.3755(5) 0.6078(4) 0.0820(15) Uani 1 1 d .
H13A H 1.1859 0.4333 0.5866 0.123 Uiso 1 1 calc GR
H13B H 1.1548 0.3135 0.6046 0.123 Uiso 1 1 calc GR
H13C H 1.1310 0.4155 0.6825 0.123 Uiso 1 1 calc GR
C14 C 0.6509(3) 0.1806(2) 0.4139(2) 0.0286(5) Uani 1 1 d .
H14 H 0.7067 0.1952 0.3695 0.034 Uiso 1 1 calc R
C15 C 0.4977(3) 0.1355(2) 0.3688(2) 0.0249(5) Uani 1 1 d .
C16 C 0.4188(3) 0.1152(2) 0.4367(2) 0.0248(5) Uani 1 1 d .
C17 C 0.1779(3) 0.0392(3) 0.4462(2) 0.0368(6) Uani 1 1 d .
H17A H 0.1936 0.1124 0.5038 0.044 Uiso 1 1 calc R
H17B H 0.2013 -0.0114 0.4812 0.044 Uiso 1 1 calc R
C18 C 0.0199(3) -0.0260(3) 0.3646(3) 0.0495(8) Uani 1 1 d .
H18A H 0.0069 -0.0973 0.3075 0.074 Uiso 1 1 calc GR
H18B H -0.0017 0.0257 0.3314 0.074 Uiso 1 1 calc GR
H18C H -0.0478 -0.0486 0.4020 0.074 Uiso 1 1 calc GR
C19 C 0.4926(3) 0.1419(2) 0.5460(2) 0.0269(5) Uani 1 1 d .
H19 H 0.4372 0.1296 0.5911 0.032 Uiso 1 1 calc R
C20 C 0.4121(3) 0.1032(2) 0.2500(2) 0.0277(5) Uani 1 1 d .
H20A H 0.3672 0.0162 0.2099 0.033 Uiso 1 1 calc R
H20B H 0.3303 0.1255 0.2460 0.033 Uiso 1 1 calc R
C21 C 0.5032(3) 0.1612(2) 0.19293(19) 0.0253(5) Uani 1 1 d .
C22 C 0.5894(3) 0.1152(2) 0.1513(2) 0.0249(5) Uani 1 1 d .
C23 C 0.6732(3) -0.0356(2) 0.1286(2) 0.0314(6) Uani 1 1 d .
H23A H 0.7786 0.0237 0.1606 0.038 Uiso 1 1 calc R
H23B H 0.6393 -0.0656 0.0479 0.038 Uiso 1 1 calc R
C24 C 0.6535(3) -0.1356(3) 0.1647(3) 0.0424(7) Uani 1 1 d .
H24A H 0.5487 -0.1935 0.1322 0.064 Uiso 1 1 calc GR
H24B H 0.6866 -0.1045 0.2446 0.064 Uiso 1 1 calc GR
H24C H 0.7123 -0.1741 0.1409 0.064 Uiso 1 1 calc GR
C25 C 0.6727(3) 0.1697(2) 0.09871(19) 0.0251(5) Uani 1 1 d .
H25 H 0.7297 0.1364 0.0695 0.030 Uiso 1 1 calc R
C26 C 0.6741(3) 0.2720(2) 0.08822(19) 0.0244(5) Uani 1 1 d .
C27 C 0.5878(3) 0.3187(2) 0.1308(2) 0.0258(5) Uani 1 1 d .
C28 C 0.5151(3) 0.4739(3) 0.1716(2) 0.0369(6) Uani 1 1 d .
H28A H 0.5485 0.4872 0.2497 0.044 Uiso 1 1 calc R
H28B H 0.4068 0.4224 0.1372 0.044 Uiso 1 1 calc R
C29 C 0.5507(4) 0.5903(3) 0.1610(3) 0.0519(8) Uani 1 1 d .
H29A H 0.5150 0.5760 0.0835 0.078 Uiso 1 1 calc GR
H29B H 0.6581 0.6401 0.1942 0.078 Uiso 1 1 calc GR
H29C H 0.5022 0.6305 0.1985 0.078 Uiso 1 1 calc GR
C30 C 0.5035(3) 0.2623(2) 0.1814(2) 0.0265(5) Uani 1 1 d .
H30 H 0.4442 0.2940 0.2089 0.032 Uiso 1 1 calc R
C31 C 1.2375(3) 0.6721(2) 0.9721(2) 0.0267(5) Uani 1 1 d .
H31A H 1.3047 0.6628 1.0295 0.032 Uiso 1 1 calc R
H31B H 1.2035 0.7275 1.0093 0.032 Uiso 1 1 calc R
C32 C 0.8760(3) 0.6371(3) 0.7277(3) 0.0410(7) Uani 1 1 d .
H32A H 0.7806 0.6081 0.7378 0.049 Uiso 1 1 calc R
H32B H 0.8644 0.5815 0.6568 0.049 Uiso 1 1 calc R
C33 C 0.9205(4) 0.7593(3) 0.7295(3) 0.0490(8) Uani 1 1 d .
H33A H 0.8444 0.7572 0.6702 0.074 Uiso 1 1 calc GR
H33B H 1.0151 0.7871 0.7195 0.074 Uiso 1 1 calc GR
H33C H 0.9311 0.8134 0.7998 0.074 Uiso 1 1 calc GR

loop_
_atom_site_aniso_label
_atom_site_aniso_U_11
_atom_site_aniso_U_22
_atom_site_aniso_U_33
_atom_site_aniso_U_23
_atom_site_aniso_U_13
_atom_site_aniso_U_12
I1 0.04894(13) 0.03555(12) 0.05722(15) 0.00342(9) -0.00523(10) 0.02305(9)
O1 0.0311(9) 0.0263(9) 0.0320(10) 0.0122(8) 0.0043(8) 0.0106(8)
O2 0.0391(10) 0.0289(9) 0.0327(10) 0.0160(8) 0.0080(8) 0.0129(8)
O3 0.0249(9) 0.0500(12) 0.0344(10) 0.0154(9) 0.0105(8) 0.0119(9)
O4 0.0232(9) 0.0380(10) 0.0273(9) 0.0138(8) 0.0118(7) 0.0077(8)
O5 0.0461(11) 0.0291(9) 0.0404(11) 0.0200(8) 0.0255(9) 0.0218(9)
O6 0.0416(10) 0.0309(10) 0.0421(11) 0.0220(8) 0.0223(9) 0.0219(8)
C1 0.0291(12) 0.0257(12) 0.0244(12) 0.0122(10) 0.0124(10) 0.0113(10)
C2 0.0262(12) 0.0273(13) 0.0217(12) 0.0094(10) 0.0118(10) 0.0095(10)
C3 0.0266(12) 0.0320(13) 0.0219(12) 0.0125(10) 0.0096(10) 0.0119(11)
C4 0.0325(13) 0.0280(13) 0.0241(12) 0.0135(10) 0.0145(11) 0.0132(11)
C5 0.0406(15) 0.0379(15) 0.0316(14) 0.0173(12) 0.0139(12) 0.0214(13)
C6 0.062(2) 0.0451(18) 0.0485(18) 0.0280(15) 0.0211(16) 0.0300(16)
C7 0.0277(12) 0.0272(13) 0.0224(12) 0.0090(10) 0.0104(10) 0.0083(10)
C8 0.0265(12) 0.0305(13) 0.0243(12) 0.0110(11) 0.0079(10) 0.0105(11)
C9 0.0336(14) 0.0269(13) 0.0267(13) 0.0121(11) 0.0086(11) 0.0067(11)
C10 0.0293(13) 0.0206(12) 0.0251(12) 0.0083(10) 0.0089(10) 0.0071(10)
C11 0.0245(12) 0.0281(13) 0.0288(13) 0.0087(11) 0.0093(10) 0.0091(10)
C12 0.0289(17) 0.132(4) 0.058(2) 0.050(3) 0.0132(16) 0.006(2)
C13 0.0298(18) 0.121(4) 0.064(3) 0.036(3) 0.0130(17) 0.005(2)
C14 0.0279(13) 0.0306(13) 0.0269(13) 0.0115(11) 0.0141(11) 0.0103(11)
C15 0.0282(12) 0.0207(12) 0.0251(12) 0.0090(10) 0.0118(10) 0.0094(10)
C16 0.0236(12) 0.0213(12) 0.0280(13) 0.0098(10) 0.0109(10) 0.0077(10)
C17 0.0280(14) 0.0472(17) 0.0300(14) 0.0135(13) 0.0167(12) 0.0095(12)
C18 0.0291(15) 0.072(2) 0.0395(17) 0.0220(16) 0.0174(13) 0.0119(15)
C19 0.0298(13) 0.0228(12) 0.0262(13) 0.0100(10) 0.0139(10) 0.0077(10)
C20 0.0277(12) 0.0285(13) 0.0256(13) 0.0116(11) 0.0113(10) 0.0099(10)
C21 0.0254(12) 0.0261(12) 0.0225(12) 0.0099(10) 0.0099(10) 0.0088(10)
C22 0.0300(12) 0.0218(12) 0.0226(12) 0.0099(10) 0.0093(10) 0.0112(10)
C23 0.0299(13) 0.0276(13) 0.0383(15) 0.0140(11) 0.0126(11) 0.0142(11)
C24 0.0354(15) 0.0343(15) 0.061(2) 0.0239(14) 0.0152(14) 0.0179(13)
C25 0.0259(12) 0.0266(12) 0.0223(12) 0.0077(10) 0.0100(10) 0.0122(10)
C26 0.0237(12) 0.0250(12) 0.0199(11) 0.0087(10) 0.0069(9) 0.0072(10)
C27 0.0283(12) 0.0233(12) 0.0235(12) 0.0100(10) 0.0069(10) 0.0109(10)
C28 0.0439(16) 0.0346(15) 0.0418(16) 0.0178(13) 0.0188(13) 0.0241(13)
C29 0.077(2) 0.0427(18) 0.053(2) 0.0248(16) 0.0283(18) 0.0391(18)
C30 0.0269(12) 0.0291(13) 0.0258(12) 0.0099(10) 0.0122(10) 0.0144(10)
C31 0.0271(12) 0.0280(13) 0.0225(12) 0.0107(10) 0.0098(10) 0.0090(10)
C32 0.0359(15) 0.0342(15) 0.0427(17) 0.0174(13) 0.0024(13) 0.0116(12)
C33 0.0453(18) 0.0382(17) 0.0522(19) 0.0226(15) 0.0005(15) 0.0148(14)

loop_
_atom_type_symbol
_atom_type_description
_atom_type_scat_dispersion_real
_atom_type_scat_dispersion_imag
_atom_type_scat_source
C C 0.0180 0.0090 'International Tables Vol C Tables 4.2.6.8 and 6.1.1.4'
H H 0.0000 0.0000 'International Tables Vol C Tables 4.2.6.8 and 6.1.1.4'
I I -0.3260 6.8360 'International Tables Vol C Tables 4.2.6.8 and 6.1.1.4'
O O 0.0490 0.0320 'International Tables Vol C Tables 4.2.6.8 and 6.1.1.4'

loop_
_geom_angle_atom_site_label_1
_geom_angle_atom_site_label_2
_geom_angle_atom_site_label_3
_geom_angle
_geom_angle_site_symmetry_1
_geom_angle_site_symmetry_3
C1 O1 C32 118.5(2) . .
C4 O2 C5 118.2(2) . .
C11 O3 C12 116.9(2) . .
C16 O4 C17 118.8(2) . .
C22 O5 C23 119.01(19) . .
C27 O6 C28 117.0(2) . .
O1 C1 C2 115.7(2) . .
O1 C1 C8 123.9(2) . .
C8 C1 C2 120.3(2) . .
C1 C2 C31 121.3(2) . .
C3 C2 C1 118.2(2) . .
C3 C2 C31 120.4(2) . .
C2 C3 H3 119.3 . .
C4 C3 C2 121.4(2) . .
C4 C3 H3 119.3 . .
O2 C4 C3 123.7(2) . .
O2 C4 C7 116.0(2) . .
C3 C4 C7 120.2(2) . .
O2 C5 H5A 110.3 . .
O2 C5 H5B 110.3 . .
O2 C5 C6 107.3(2) . .
H5A C5 H5B 108.5 . .
C6 C5 H5A 110.3 . .
C6 C5 H5B 110.3 . .
C5 C6 H6A 109.5 . .
C5 C6 H6B 109.5 . .
C5 C6 H6C 109.5 . .
H6A C6 H6B 109.5 . .
H6A C6 H6C 109.5 . .
H6B C6 H6C 109.5 . .
C4 C7 C9 119.3(2) . .
C8 C7 C4 118.5(2) . .
C8 C7 C9 122.2(2) . .
C1 C8 H8 119.4 . .
C7 C8 C1 121.2(2) . .
C7 C8 H8 119.4 . .
C7 C9 H9A 108.4 . .
C7 C9 H9B 108.4 . .
H9A C9 H9B 107.4 . .
C10 C9 C7 115.6(2) . .
C10 C9 H9A 108.4 . .
C10 C9 H9B 108.4 . .
C11 C10 C9 121.3(2) . .
C19 C10 C9 120.9(2) . .
C19 C10 C11 117.7(2) . .
O3 C11 C10 116.5(2) . .
O3 C11 C14 122.5(2) . .
C14 C11 C10 120.9(2) . .
O3 C12 H12A 110.0 . .
O3 C12 H12B 110.0 . .
O3 C12 C13 108.3(3) . .
H12A C12 H12B 108.4 . .
C13 C12 H12A 110.0 . .
C13 C12 H12B 110.0 . .
C12 C13 H13A 109.5 . .
C12 C13 H13B 109.5 . .
C12 C13 H13C 109.5 . .
H13A C13 H13B 109.5 . .
H13A C13 H13C 109.5 . .
H13B C13 H13C 109.5 . .
C11 C14 H14 119.2 . .
C11 C14 C15 121.6(2) . .
C15 C14 H14 119.2 . .
C14 C15 C16 117.7(2) . .
C14 C15 C20 123.6(2) . .
C16 C15 C20 118.7(2) . .
O4 C16 C15 114.4(2) . .
O4 C16 C19 124.9(2) . .
C19 C16 C15 120.8(2) . .
O4 C17 H17A 110.6 . .
O4 C17 H17B 110.6 . .
O4 C17 C18 105.9(2) . .
H17A C17 H17B 108.7 . .
C18 C17 H17A 110.6 . .
C18 C17 H17B 110.6 . .
C17 C18 H18A 109.5 . .
C17 C18 H18B 109.5 . .
C17 C18 H18C 109.5 . .
H18A C18 H18B 109.5 . .
H18A C18 H18C 109.5 . .
H18B C18 H18C 109.5 . .
C10 C19 H19 119.4 . .
C16 C19 C10 121.3(2) . .
C16 C19 H19 119.4 . .
C15 C20 H20A 108.6 . .
C15 C20 H20B 108.6 . .
H20A C20 H20B 107.6 . .
C21 C20 C15 114.7(2) . .
C21 C20 H20A 108.6 . .
C21 C20 H20B 108.6 . .
C22 C21 C20 121.0(2) . .
C30 C21 C20 120.6(2) . .
C30 C21 C22 118.3(2) . .
O5 C22 C21 115.4(2) . .
O5 C22 C25 124.3(2) . .
C21 C22 C25 120.3(2) . .
O5 C23 H23A 110.5 . .
O5 C23 H23B 110.5 . .
O5 C23 C24 106.0(2) . .
H23A C23 H23B 108.7 . .
C24 C23 H23A 110.5 . .
C24 C23 H23B 110.5 . .
C23 C24 H24A 109.5 . .
C23 C24 H24B 109.5 . .
C23 C24 H24C 109.5 . .
H24A C24 H24B 109.5 . .
H24A C24 H24C 109.5 . .
H24B C24 H24C 109.5 . .
C22 C25 H25 119.4 . .
C26 C25 C22 121.3(2) . .
C26 C25 H25 119.4 . .
C25 C26 C27 118.4(2) . .
C25 C26 C31 120.3(2) . 2_766
C27 C26 C31 121.3(2) . 2_766
O6 C27 C26 117.0(2) . .
O6 C27 C30 123.2(2) . .
C30 C27 C26 119.7(2) . .
O6 C28 H28A 110.1 . .
O6 C28 H28B 110.1 . .
O6 C28 C29 108.0(2) . .
H28A C28 H28B 108.4 . .
C29 C28 H28A 110.1 . .
C29 C28 H28B 110.1 . .
C28 C29 H29A 109.5 . .
C28 C29 H29B 109.5 . .
C28 C29 H29C 109.5 . .
H29A C29 H29B 109.5 . .
H29A C29 H29C 109.5 . .
H29B C29 H29C 109.5 . .
C21 C30 C27 122.0(2) . .
C21 C30 H30 119.0 . .
C27 C30 H30 119.0 . .
C2 C31 C26 115.8(2) . 2_766
C2 C31 H31A 108.3 . .
C2 C31 H31B 108.3 . .
C26 C31 H31A 108.3 2_766 .
C26 C31 H31B 108.3 2_766 .
H31A C31 H31B 107.4 . .
O1 C32 H32A 110.2 . .
O1 C32 H32B 110.2 . .
O1 C32 C33 107.4(2) . .
H32A C32 H32B 108.5 . .
C33 C32 H32A 110.2 . .
C33 C32 H32B 110.2 . .
C32 C33 H33A 109.5 . .
C32 C33 H33B 109.5 . .
C32 C33 H33C 109.5 . .
H33A C33 H33B 109.5 . .
H33A C33 H33C 109.5 . .
H33B C33 H33C 109.5 . .

loop_
_geom_bond_atom_site_label_1
_geom_bond_atom_site_label_2
_geom_bond_distance
_geom_bond_site_symmetry_2
I1 I1 2.6955(4) 2_666
O1 C1 1.378(3) .
O1 C32 1.420(3) .
O2 C4 1.379(3) .
O2 C5 1.422(3) .
O3 C11 1.383(3) .
O3 C12 1.411(4) .
O4 C16 1.371(3) .
O4 C17 1.418(3) .
O5 C22 1.375(3) .
O5 C23 1.423(3) .
O6 C27 1.376(3) .
O6 C28 1.432(3) .
C1 C2 1.396(4) .
C1 C8 1.396(4) .
C2 C3 1.391(4) .
C2 C31 1.517(3) .
C3 H3 0.9500 .
C3 C4 1.389(4) .
C4 C7 1.399(4) .
C5 H5A 0.9900 .
C5 H5B 0.9900 .
C5 C6 1.505(4) .
C6 H6A 0.9800 .
C6 H6B 0.9800 .
C6 H6C 0.9800 .
C7 C8 1.384(4) .
C7 C9 1.520(3) .
C8 H8 0.9500 .
C9 H9A 0.9900 .
C9 H9B 0.9900 .
C9 C10 1.511(4) .
C10 C11 1.401(4) .
C10 C19 1.394(4) .
C11 C14 1.384(4) .
C12 H12A 0.9900 .
C12 H12B 0.9900 .
C12 C13 1.505(5) .
C13 H13A 0.9800 .
C13 H13B 0.9800 .
C13 H13C 0.9800 .
C14 H14 0.9500 .
C14 C15 1.391(4) .
C15 C16 1.403(3) .
C15 C20 1.515(3) .
C16 C19 1.392(4) .
C17 H17A 0.9900 .
C17 H17B 0.9900 .
C17 C18 1.512(4) .
C18 H18A 0.9800 .
C18 H18B 0.9800 .
C18 H18C 0.9800 .
C19 H19 0.9500 .
C20 H20A 0.9900 .
C20 H20B 0.9900 .
C20 C21 1.509(3) .
C21 C22 1.390(3) .
C21 C30 1.387(4) .
C22 C25 1.394(4) .
C23 H23A 0.9900 .
C23 H23B 0.9900 .
C23 C24 1.503(4) .
C24 H24A 0.9800 .
C24 H24B 0.9800 .
C24 H24C 0.9800 .
C25 H25 0.9500 .
C25 C26 1.393(4) .
C26 C27 1.401(4) .
C26 C31 1.519(3) 2_766
C27 C30 1.389(4) .
C28 H28A 0.9900 .
C28 H28B 0.9900 .
C28 C29 1.504(4) .
C29 H29A 0.9800 .
C29 H29B 0.9800 .
C29 H29C 0.9800 .
C30 H30 0.9500 .
C31 C26 1.519(3) 2_766
C31 H31A 0.9900 .
C31 H31B 0.9900 .
C32 H32A 0.9900 .
C32 H32B 0.9900 .
C32 C33 1.503(4) .
C33 H33A 0.9800 .
C33 H33B 0.9800 .
C33 H33C 0.9800 .

loop_
_geom_torsion_atom_site_label_1
_geom_torsion_atom_site_label_2
_geom_torsion_atom_site_label_3
_geom_torsion_atom_site_label_4
_geom_torsion
_geom_torsion_site_symmetry_1
_geom_torsion_site_symmetry_4
O1 C1 C2 C3 177.6(2) . .
O1 C1 C2 C31 0.7(3) . .
O1 C1 C8 C7 -179.3(2) . .
O2 C4 C7 C8 177.6(2) . .
O2 C4 C7 C9 -2.6(3) . .
O3 C11 C14 C15 176.2(2) . .
O4 C16 C19 C10 177.4(2) . .
O5 C22 C25 C26 -178.5(2) . .
O6 C27 C30 C21 179.8(2) . .
C1 O1 C32 C33 -174.6(2) . .
C1 C2 C3 C4 1.2(4) . .
C1 C2 C31 C26 -67.1(3) . 2_766
C2 C1 C8 C7 0.1(4) . .
C2 C3 C4 O2 -179.4(2) . .
C2 C3 C4 C7 1.2(4) . .
C3 C2 C31 C26 116.2(3) . 2_766
C3 C4 C7 C8 -2.9(4) . .
C3 C4 C7 C9 176.9(2) . .
C4 O2 C5 C6 177.0(2) . .
C4 C7 C8 C1 2.3(4) . .
C4 C7 C9 C10 -146.5(2) . .
C5 O2 C4 C3 2.4(4) . .
C5 O2 C4 C7 -178.2(2) . .
C7 C9 C10 C11 53.6(3) . .
C7 C9 C10 C19 -129.3(3) . .
C8 C1 C2 C3 -1.8(4) . .
C8 C1 C2 C31 -178.7(2) . .
C8 C7 C9 C10 33.2(4) . .
C9 C7 C8 C1 -177.5(2) . .
C9 C10 C11 O3 0.4(4) . .
C9 C10 C11 C14 177.9(2) . .
C9 C10 C19 C16 -176.5(2) . .
C10 C11 C14 C15 -1.1(4) . .
C11 O3 C12 C13 165.9(3) . .
C11 C10 C19 C16 0.8(4) . .
C11 C14 C15 C16 0.1(4) . .
C11 C14 C15 C20 -177.6(2) . .
C12 O3 C11 C10 -146.2(3) . .
C12 O3 C11 C14 36.3(4) . .
C14 C15 C16 O4 -177.9(2) . .
C14 C15 C16 C19 1.3(4) . .
C14 C15 C20 C21 -20.5(4) . .
C15 C16 C19 C10 -1.8(4) . .
C15 C20 C21 C22 81.6(3) . .
C15 C20 C21 C30 -98.0(3) . .
C16 O4 C17 C18 -172.8(2) . .
C16 C15 C20 C21 161.9(2) . .
C17 O4 C16 C15 177.8(2) . .
C17 O4 C16 C19 -1.4(4) . .
C19 C10 C11 O3 -176.8(2) . .
C19 C10 C11 C14 0.6(4) . .
C20 C15 C16 O4 -0.1(3) . .
C20 C15 C16 C19 179.1(2) . .
C20 C21 C22 O5 -0.4(3) . .
C20 C21 C22 C25 179.9(2) . .
C20 C21 C30 C27 179.0(2) . .
C21 C22 C25 C26 1.1(4) . .
C22 O5 C23 C24 175.9(2) . .
C22 C21 C30 C27 -0.6(4) . .
C22 C25 C26 C27 -0.8(4) . .
C22 C25 C26 C31 -178.3(2) . 2_766
C23 O5 C22 C21 -178.6(2) . .
C23 O5 C22 C25 1.0(4) . .
C25 C26 C27 O6 -179.1(2) . .
C25 C26 C27 C30 -0.3(3) . .
C26 C27 C30 C21 1.0(4) . .
C27 O6 C28 C29 171.5(2) . .
C28 O6 C27 C26 -173.3(2) . .
C28 O6 C27 C30 7.8(3) . .
C30 C21 C22 O5 179.2(2) . .
C30 C21 C22 C25 -0.4(4) . .
C31 C2 C3 C4 178.1(2) . .
C31 C26 C27 O6 -1.6(3) 2_766 .
C31 C26 C27 C30 177.2(2) 2_766 .
C32 O1 C1 C2 172.4(2) . .
C32 O1 C1 C8 -8.2(4) . .
